data_4508205
loop_
_publ_author_name
'Zhang, Yi'
'Liao, Wei-Qiang'
'Ye, Heng-Yun'
'Fu, Da-Wei'
'Xiong, Ren-Gen'

_publ_section_title
;
 Reversible Phase Transition of
 1,4-Diazoniabicyclo[2.2.2]octane-1-acetate-4-acetic Acid Chloride
 Trihydrate
;
_journal_issue 9
_journal_name_full 'Crystal Growth &amp; Design'
_journal_page_first 4025
_journal_paper_doi 10.1021/cg400829d
_journal_volume 13
_journal_year 2013
_chemical_formula_moiety 'C10 H16 D N2 O4, Cl,  3 (D2 O)'
_chemical_formula_sum 'C10 H16 Cl D7 N2 O7'
_chemical_formula_weight 325.80
_chemical_name_systematic
; 
 ? 
;
_space_group_IT_number 14
_symmetry_cell_setting monoclinic
_symmetry_space_group_name_Hall '-P 2yn'
_symmetry_space_group_name_H-M 'P 1 21/n 1'
_atom_sites_solution_hydrogens geom
_atom_sites_solution_primary direct
_atom_sites_solution_secondary difmap
_audit_creation_method SHELXL-97
_cell_angle_alpha 90.00
_cell_angle_beta 103.967(8)
_cell_angle_gamma 90.00
_cell_formula_units_Z 8
_cell_length_a 13.907(7)
_cell_length_b 11.735(6)
_cell_length_c 17.847(9)
_cell_measurement_reflns_used 12903
_cell_measurement_temperature 153(2)
_cell_measurement_theta_max 27.45
_cell_measurement_theta_min 3.08
_cell_volume 2826(2)
_computing_cell_refinement CrystalClear
_computing_data_collection 'CrystalClear (Rigaku, 2005)'
_computing_data_reduction CrystalClear
_computing_molecular_graphics 'SHELXTL (Sheldrick, 2008)'
_computing_publication_material SHELXTL
_computing_structure_refinement 'SHELXL-97 (Sheldrick, 1997)'
_computing_structure_solution 'SHELXS-97 (Sheldrick, 1990)'
_diffrn_ambient_temperature 153(2)
_diffrn_detector_area_resol_mean 13.6612
_diffrn_measured_fraction_theta_full 0.996
_diffrn_measured_fraction_theta_max 0.996
_diffrn_measurement_device_type 'Rigaku SCXmini diffractometer'
_diffrn_measurement_method 'omega scans'
_diffrn_radiation_monochromator graphite
_diffrn_radiation_source 'fine-focus sealed tube'
_diffrn_radiation_type MoK\a
_diffrn_radiation_wavelength 0.71073
_diffrn_reflns_av_R_equivalents 0.0541
_diffrn_reflns_av_sigmaI/netI 0.0421
_diffrn_reflns_limit_h_max 18
_diffrn_reflns_limit_h_min -18
_diffrn_reflns_limit_k_max 15
_diffrn_reflns_limit_k_min -15
_diffrn_reflns_limit_l_max 23
_diffrn_reflns_limit_l_min -23
_diffrn_reflns_number 30277
_diffrn_reflns_theta_full 27.46
_diffrn_reflns_theta_max 27.46
_diffrn_reflns_theta_min 1.67
_exptl_absorpt_coefficient_mu 0.304
_exptl_absorpt_correction_T_max 0.918
_exptl_absorpt_correction_T_min 0.896
_exptl_absorpt_correction_type multi-scan
_exptl_absorpt_process_details 'CrystalClear (Rigaku, 2005)'
_exptl_crystal_colour colorless
_exptl_crystal_density_diffrn 1.531
_exptl_crystal_density_method 'not measured'
_exptl_crystal_description block
_exptl_crystal_F_000 1360
_exptl_crystal_size_max 0.36
_exptl_crystal_size_mid 0.32
_exptl_crystal_size_min 0.28
_refine_diff_density_max 1.704
_refine_diff_density_min -0.556
_refine_diff_density_rms 0.099
_refine_ls_extinction_method none
_refine_ls_goodness_of_fit_ref 1.379
_refine_ls_hydrogen_treatment mixed
_refine_ls_matrix_type full
_refine_ls_number_parameters 358
_refine_ls_number_reflns 6465
_refine_ls_number_restraints 20
_refine_ls_restrained_S_all 1.380
_refine_ls_R_factor_all 0.0999
_refine_ls_R_factor_gt 0.0893
_refine_ls_shift/su_max 0.010
_refine_ls_shift/su_mean 0.002
_refine_ls_structure_factor_coef Fsqd
_refine_ls_weighting_details 'calc w=1/[\s^2^(Fo^2^)+(0.2000P)^2^+0.0000P] where P=(Fo^2^+2Fc^2^)/3'
_refine_ls_weighting_scheme calc
_refine_ls_wR_factor_gt 0.3276
_refine_ls_wR_factor_ref 0.3399
_reflns_number_gt 5696
_reflns_number_total 6465
_reflns_threshold_expression >2sigma(I)
_cod_data_source_file cg400829d_si_005.cif
_cod_data_source_block 1
_cod_depositor_comments
;
The following automatic conversions were performed:

'_symmetry_cell_setting' value 'Monoclinic' changed to 'monoclinic'
according to /home/saulius/struct/CIF-dictionaries/cif_core.dic
dictionary named 'cif_core.dic' version 2.4.2 from 2011-04-26.

Automatic conversion script
Id: cif_fix_values 1891 2012-01-12 08:04:46Z andrius 
;
_cod_original_cell_volume 2827(2)
_cod_original_sg_symbol_Hall '-p 2yn'
_cod_original_sg_symbol_H-M 'p 21/n'
_cod_database_code 4508205

loop_
_symmetry_equiv_pos_as_xyz
'x, y, z'
'-x+1/2, y+1/2, -z+1/2'
'-x, -y, -z'
'x-1/2, -y-1/2, z-1/2'

loop_
_atom_site_label
_atom_site_type_symbol
_atom_site_fract_x
_atom_site_fract_y
_atom_site_fract_z
_atom_site_U_iso_or_equiv
_atom_site_adp_type
_atom_site_occupancy
_atom_site_symmetry_multiplicity
_atom_site_calc_flag
_atom_site_refinement_flags
Cl1 Cl 0.67724(8) 0.37812(9) 0.13414(6) 0.0293(3) Uani 1 1 d .
Cl2 Cl 0.30892(7) 0.03211(9) 0.25212(6) 0.0293(3) Uani 1 1 d .
O5 O 0.6015(2) -0.1026(2) 0.46445(15) 0.0185(6) Uani 1 1 d .
O7 O 0.4887(2) 0.5020(2) 0.36681(18) 0.0259(7) Uani 1 1 d .
O8 O 0.6019(2) 0.6159(2) 0.44078(17) 0.0251(7) Uani 1 1 d .
N4 N 0.6194(2) 0.3071(2) 0.40686(16) 0.0121(6) Uani 1 1 d .
N3 N 0.5865(2) 0.0983(2) 0.36590(16) 0.0109(6) Uani 1 1 d .
O6 O 0.5504(2) -0.2120(2) 0.35887(16) 0.0230(6) Uani 1 1 d D
D6 D 0.5625 -0.2651 0.3888 0.035 Uiso 1 1 d RD
C12 C 0.5653(3) -0.0211(3) 0.33518(19) 0.0148(7) Uani 1 1 d .
H12A H 0.6093(3) -0.0379(3) 0.30269(19) 0.018 Uiso 1 1 d R
H12B H 0.4990(3) -0.0228(3) 0.30321(19) 0.018 Uiso 1 1 d R
C11 C 0.5753(3) -0.1153(3) 0.3951(2) 0.0144(7) Uani 1 1 d .
C15 C 0.5856(3) 0.2994(3) 0.3208(2) 0.0183(8) Uani 1 1 d .
H15A H 0.6305(3) 0.3404(3) 0.2974(2) 0.022 Uiso 1 1 d R
H15B H 0.5210(3) 0.3328(3) 0.3035(2) 0.022 Uiso 1 1 d R
C13 C 0.5697(3) 0.5212(3) 0.4107(2) 0.0184(7) Uani 1 1 d .
C17 C 0.5387(3) 0.2578(3) 0.4412(2) 0.0160(7) Uani 1 1 d .
H17A H 0.4815(3) 0.3063(3) 0.4292(2) 0.019 Uiso 1 1 d R
H17B H 0.5617(3) 0.2533(3) 0.4963(2) 0.019 Uiso 1 1 d R
C19 C 0.7118(3) 0.2362(3) 0.4341(2) 0.0167(7) Uani 1 1 d .
H19A H 0.7394(3) 0.2493(3) 0.4881(2) 0.020 Uiso 1 1 d R
H19B H 0.7602(3) 0.2583(3) 0.4065(2) 0.020 Uiso 1 1 d R
C18 C 0.5108(3) 0.1385(3) 0.4082(2) 0.0198(8) Uani 1 1 d .
H18A H 0.5084(3) 0.0865(3) 0.4493(2) 0.024 Uiso 1 1 d R
H18B H 0.4464(3) 0.1406(3) 0.3733(2) 0.024 Uiso 1 1 d R
C16 C 0.5824(3) 0.1744(3) 0.2969(2) 0.0204(8) Uani 1 1 d .
H16A H 0.5224(3) 0.1599(3) 0.2583(2) 0.025 Uiso 1 1 d R
H16B H 0.6374(3) 0.1579(3) 0.2749(2) 0.025 Uiso 1 1 d R
C20 C 0.6878(3) 0.1107(3) 0.4203(3) 0.0226(8) Uani 1 1 d .
H20A H 0.7369(3) 0.0748(3) 0.3986(3) 0.027 Uiso 1 1 d R
H20B H 0.6883(3) 0.0741(3) 0.4685(3) 0.027 Uiso 1 1 d R
C14 C 0.6474(3) 0.4278(3) 0.4349(2) 0.0153(7) Uani 1 1 d .
H14A H 0.7049(3) 0.4494(3) 0.4174(2) 0.018 Uiso 1 1 d R
H14B H 0.6665(3) 0.4262(3) 0.4903(2) 0.018 Uiso 1 1 d R
O1 O 0.39779(19) 0.3904(2) 0.03304(15) 0.0169(6) Uani 1 1 d .
O3 O 0.3950(2) 1.1083(2) 0.05510(17) 0.0272(7) Uani 1 1 d .
O4 O 0.5089(2) 0.9942(2) 0.13002(18) 0.0272(7) Uani 1 1 d .
O2 O 0.4336(2) 0.2795(2) 0.13894(16) 0.0246(6) Uani 1 1 d D
D2 D 0.4290 0.2100 0.1344 0.037 Uiso 1 1 d RD
N2 N 0.3782(2) 0.7998(2) 0.08794(16) 0.0127(6) Uani 1 1 d .
N1 N 0.4098(2) 0.5910(2) 0.13033(16) 0.0123(6) Uani 1 1 d .
C7 C 0.4181(3) 0.3757(3) 0.1022(2) 0.0152(7) Uani 1 1 d .
C6 C 0.4153(3) 0.7919(3) 0.1749(2) 0.0186(8) Uani 1 1 d .
H6A H 0.3743(3) 0.8369(3) 0.1998(2) 0.022 Uiso 1 1 d R
H6B H 0.4817(3) 0.8208(3) 0.1902(2) 0.022 Uiso 1 1 d R
C9 C 0.4272(3) 1.0139(3) 0.0848(2) 0.0182(7) Uani 1 1 d .
C8 C 0.4291(3) 0.4718(3) 0.16163(19) 0.0153(7) Uani 1 1 d .
H8A H 0.3849(3) 0.4566(3) 0.19422(19) 0.018 Uiso 1 1 d R
H8B H 0.4954(3) 0.4695(3) 0.19362(19) 0.018 Uiso 1 1 d R
C2 C 0.2847(3) 0.7285(3) 0.0631(2) 0.0181(7) Uani 1 1 d .
H2A H 0.2543(3) 0.7422(3) 0.0096(2) 0.022 Uiso 1 1 d R
H2B H 0.2386(3) 0.7500(3) 0.0928(2) 0.022 Uiso 1 1 d R
C1 C 0.3093(3) 0.6037(3) 0.0755(2) 0.0176(7) Uani 1 1 d .
H1A H 0.2600(3) 0.5663(3) 0.0963(2) 0.021 Uiso 1 1 d R
H1B H 0.3096(3) 0.5686(3) 0.0270(2) 0.021 Uiso 1 1 d R
C10 C 0.3497(3) 0.9191(3) 0.0598(2) 0.0167(7) Uani 1 1 d .
H10A H 0.2915(3) 0.9402(3) 0.0765(2) 0.020 Uiso 1 1 d R
H10B H 0.3316(3) 0.9172(3) 0.0044(2) 0.020 Uiso 1 1 d R
C5 C 0.4143(3) 0.6682(3) 0.1994(2) 0.0174(7) Uani 1 1 d .
H5A H 0.4727(3) 0.6517(3) 0.2391(2) 0.021 Uiso 1 1 d R
H5B H 0.3575(3) 0.6551(3) 0.2200(2) 0.021 Uiso 1 1 d R
C4 C 0.4565(3) 0.7491(3) 0.0523(2) 0.0174(7) Uani 1 1 d .
H4A H 0.5134(3) 0.7981(3) 0.0615(2) 0.021 Uiso 1 1 d R
H4B H 0.4314(3) 0.7412(3) -0.0025(2) 0.021 Uiso 1 1 d R
C3 C 0.4860(3) 0.6323(3) 0.0890(2) 0.0162(7) Uani 1 1 d .
H3A H 0.4913(3) 0.5786(3) 0.0496(2) 0.019 Uiso 1 1 d R
H3B H 0.5495(3) 0.6374(3) 0.1250(2) 0.019 Uiso 1 1 d R
O1W O 0.8232(2) 0.2837(3) 0.2901(2) 0.0392(8) Uani 1 1 d D
D1A D 0.8213 0.2157 0.2736 0.059 Uiso 1 1 d RD
D1B D 0.7995 0.3284 0.2551 0.059 Uiso 1 1 d RD
O2W O 0.6771(2) 1.1078(3) 0.12970(18) 0.0310(7) Uani 1 1 d D
D2A D 0.6740 1.1767 0.1287 0.047 Uiso 1 1 d RD
D2B D 0.6269 1.0714 0.1291 0.047 Uiso 1 1 d RD
O3W O 0.6616(3) 0.5570(3) 0.2575(2) 0.0374(8) Uani 1 1 d D
D3A D 0.6845 0.5351 0.2226 0.056 Uiso 1 1 d RD
D3B D 0.7048 0.5681 0.2986 0.056 Uiso 1 1 d RD
O4W O 0.3381(2) 0.6427(3) 0.38527(19) 0.0327(7) Uani 1 1 d D
D4A D 0.2944 0.6124 0.3531 0.049 Uiso 1 1 d RD
D4B D 0.3946 0.6301 0.3832 0.049 Uiso 1 1 d RD
O5W O 0.3286(2) 0.3007(2) 0.29840(17) 0.0441(9) Uani 1 1 d D
D5A D 0.3111 0.3683 0.2921 0.066 Uiso 1 1 d RD
D5B D 0.3058 0.2609 0.2595 0.066 Uiso 1 1 d RD
O6W O 0.3255(2) 0.8768(2) 0.39548(17) 0.0492(10) Uani 1 1 d RD
D6A D 0.3253 0.8925 0.3542 0.074 Uiso 1 1 d RD
D6B D 0.3017 0.8182 0.4067 0.074 Uiso 1 1 d RD

loop_
_atom_site_aniso_label
_atom_site_aniso_U_11
_atom_site_aniso_U_22
_atom_site_aniso_U_33
_atom_site_aniso_U_23
_atom_site_aniso_U_13
_atom_site_aniso_U_12
Cl1 0.0307(6) 0.0262(6) 0.0306(6) 0.0012(4) 0.0067(4) -0.0060(4)
Cl2 0.0268(5) 0.0281(6) 0.0303(6) -0.0013(4) 0.0016(4) 0.0062(4)
O5 0.0232(13) 0.0138(12) 0.0168(13) -0.0018(10) 0.0017(10) -0.0015(10)
O7 0.0225(14) 0.0127(13) 0.0372(17) -0.0010(11) -0.0032(12) 0.0048(11)
O8 0.0306(16) 0.0097(13) 0.0304(16) -0.0009(11) -0.0015(12) 0.0014(11)
N4 0.0111(13) 0.0099(14) 0.0135(14) -0.0017(10) -0.0006(10) 0.0018(10)
N3 0.0105(13) 0.0088(13) 0.0120(13) 0.0003(10) -0.0001(10) 0.0010(10)
O6 0.0374(16) 0.0062(12) 0.0206(13) -0.0023(10) -0.0026(11) -0.0036(11)
C12 0.0211(17) 0.0081(16) 0.0133(16) -0.0009(12) 0.0007(13) 0.0003(13)
C11 0.0131(15) 0.0121(16) 0.0175(17) 0.0028(13) 0.0024(13) 0.0018(12)
C15 0.0268(19) 0.0127(17) 0.0132(16) 0.0023(13) 0.0009(14) 0.0029(14)
C13 0.0236(18) 0.0103(16) 0.0196(17) -0.0008(13) 0.0023(14) 0.0025(14)
C17 0.0152(16) 0.0141(17) 0.0203(17) -0.0026(13) 0.0074(13) 0.0004(13)
C19 0.0128(16) 0.0094(16) 0.0246(19) -0.0008(13) -0.0021(13) 0.0022(12)
C18 0.0213(18) 0.0154(17) 0.027(2) -0.0027(14) 0.0135(15) -0.0031(14)
C16 0.041(2) 0.0092(16) 0.0105(16) 0.0000(12) 0.0043(15) -0.0012(15)
C20 0.0135(17) 0.0113(17) 0.036(2) -0.0026(15) -0.0075(15) 0.0020(13)
C14 0.0220(17) 0.0025(14) 0.0186(17) -0.0006(12) -0.0002(13) -0.0007(12)
O1 0.0223(13) 0.0112(12) 0.0174(13) -0.0036(9) 0.0050(10) -0.0011(9)
O3 0.0371(17) 0.0113(13) 0.0275(15) 0.0012(11) -0.0035(12) -0.0002(11)
O4 0.0214(14) 0.0144(13) 0.0402(18) 0.0050(12) -0.0035(12) -0.0022(11)
O2 0.0416(17) 0.0077(12) 0.0225(14) 0.0018(10) 0.0037(12) 0.0003(11)
N2 0.0162(14) 0.0078(13) 0.0129(14) 0.0016(10) 0.0014(11) 0.0002(11)
N1 0.0171(14) 0.0091(13) 0.0096(13) -0.0018(10) 0.0010(11) 0.0000(11)
C7 0.0161(16) 0.0091(16) 0.0192(17) 0.0006(12) 0.0018(13) 0.0010(12)
C6 0.0265(19) 0.0138(17) 0.0138(17) -0.0030(13) 0.0013(14) -0.0017(14)
C9 0.0218(18) 0.0111(16) 0.0214(18) -0.0007(13) 0.0047(14) -0.0029(14)
C8 0.0231(18) 0.0098(16) 0.0121(16) -0.0008(12) 0.0026(13) -0.0008(13)
C2 0.0125(16) 0.0123(16) 0.0260(19) -0.0007(14) -0.0020(13) -0.0039(13)
C1 0.0116(16) 0.0145(17) 0.0230(18) 0.0013(14) -0.0033(13) -0.0027(13)
C10 0.0150(16) 0.0082(16) 0.0233(18) 0.0001(13) -0.0022(13) 0.0017(13)
C5 0.0256(18) 0.0145(17) 0.0121(16) -0.0021(13) 0.0045(13) 0.0016(14)
C4 0.0186(17) 0.0118(17) 0.0232(18) 0.0010(13) 0.0079(14) 0.0025(13)
C3 0.0171(17) 0.0110(16) 0.0226(18) 0.0043(13) 0.0086(14) 0.0003(13)
O1W 0.0345(18) 0.046(2) 0.0348(18) 0.0039(15) 0.0043(14) 0.0013(15)
O2W 0.0288(16) 0.0300(17) 0.0338(17) -0.0030(13) 0.0068(13) -0.0092(12)
O3W 0.0402(18) 0.0275(16) 0.0351(18) -0.0013(13) -0.0089(14) -0.0097(14)
O4W 0.0312(16) 0.0344(18) 0.0304(16) -0.0006(13) 0.0033(13) 0.0130(14)
O5W 0.041(2) 0.040(2) 0.051(2) -0.0004(17) 0.0094(17) 0.0043(16)
O6W 0.063(3) 0.0235(18) 0.064(3) -0.0004(16) 0.019(2) 0.0181(17)

loop_
_atom_type_symbol
_atom_type_description
_atom_type_scat_dispersion_real
_atom_type_scat_dispersion_imag
_atom_type_scat_source
C C 0.0033 0.0016 'International Tables Vol C Tables 4.2.6.8 and 6.1.1.4'
H H 0.0000 0.0000 'International Tables Vol C Tables 4.2.6.8 and 6.1.1.4'
N N 0.0061 0.0033 'International Tables Vol C Tables 4.2.6.8 and 6.1.1.4'
O O 0.0106 0.0060 'International Tables Vol C Tables 4.2.6.8 and 6.1.1.4'
Cl Cl 0.1484 0.1585 'International Tables Vol C Tables 4.2.6.8 and 6.1.1.4'
D D 0.0000 0.0000 'International Tables Vol C Tables 4.2.6.8 and 6.1.1.4'

loop_
_geom_angle_atom_site_label_1
_geom_angle_atom_site_label_2
_geom_angle_atom_site_label_3
_geom_angle
C15 N4 C19 109.2(3)
C15 N4 C17 108.2(3)
C19 N4 C17 108.3(3)
C15 N4 C14 112.7(3)
C19 N4 C14 106.1(3)
C17 N4 C14 112.2(3)
C12 N3 C18 112.0(3)
C12 N3 C16 106.7(3)
C18 N3 C16 109.2(3)
C12 N3 C20 113.1(3)
C18 N3 C20 107.6(3)
C16 N3 C20 108.2(3)
H12B C12 H12A 107.3
H12B C12 N3 108.09(17)
H12A C12 N3 108.29(18)
H12B C12 C11 108.36(19)
H12A C12 C11 108.16(19)
N3 C12 C11 116.3(3)
O5 C11 O6 126.1(3)
O5 C11 C12 125.6(3)
O6 C11 C12 108.3(3)
H15A C15 H15B 108.2
H15A C15 N4 109.87(19)
H15B C15 N4 110.00(18)
H15A C15 C16 109.8(2)
H15B C15 C16 109.9(2)
N4 C15 C16 109.0(3)
O7 C13 O8 127.4(4)
O7 C13 C14 121.7(3)
O8 C13 C14 110.9(3)
H17B C17 H17A 108.2
H17B C17 N4 109.82(18)
H17A C17 N4 109.78(17)
H17B C17 C18 109.6(2)
H17A C17 C18 109.7(2)
N4 C17 C18 109.7(3)
H19B C19 H19A 108.2
H19B C19 N4 109.47(19)
H19A C19 N4 109.77(18)
H19B C19 C20 109.5(2)
H19A C19 C20 109.7(2)
N4 C19 C20 110.2(3)
H18A C18 H18B 108.2
H18A C18 N3 109.82(18)
H18B C18 N3 109.69(19)
H18A C18 C17 109.9(2)
H18B C18 C17 109.7(2)
N3 C18 C17 109.6(3)
H16A C16 H16B 108.2
H16A C16 N3 109.53(19)
H16B C16 N3 109.72(19)
H16A C16 C15 109.4(2)
H16B C16 C15 109.6(2)
N3 C16 C15 110.3(3)
H20A C20 H20B 108.2
H20A C20 N3 110.0(2)
H20B C20 N3 109.7(2)
H20A C20 C19 109.9(2)
H20B C20 C19 109.6(2)
N3 C20 C19 109.4(3)
H14A C14 H14B 107.2
H14A C14 N4 107.77(18)
H14B C14 N4 107.76(17)
H14A C14 C13 107.9(2)
H14B C14 C13 107.9(2)
N4 C14 C13 117.9(3)
C10 N2 C4 112.5(3)
C10 N2 C6 113.3(3)
C4 N2 C6 107.8(3)
C10 N2 C2 106.1(3)
C4 N2 C2 108.3(3)
C6 N2 C2 108.7(3)
C8 N1 C1 112.7(3)
C8 N1 C3 113.3(3)
C1 N1 C3 107.6(3)
C8 N1 C5 106.5(3)
C1 N1 C5 108.5(3)
C3 N1 C5 108.0(3)
O1 C7 O2 127.4(3)
O1 C7 C8 124.2(3)
O2 C7 C8 108.4(3)
H6A C6 H6B 108.2
H6A C6 N2 110.22(18)
H6B C6 N2 109.64(18)
H6A C6 C5 110.2(2)
H6B C6 C5 109.4(2)
N2 C6 C5 109.2(3)
O4 C9 O3 127.6(4)
O4 C9 C10 121.3(3)
O3 C9 C10 111.1(3)
H8B C8 H8A 107.3
H8B C8 N1 107.88(17)
H8A C8 N1 108.36(18)
H8B C8 C7 108.19(19)
H8A C8 C7 108.09(19)
N1 C8 C7 116.7(3)
H2B C2 H2A 108.2
H2B C2 C1 109.4(2)
H2A C2 C1 109.8(2)
H2B C2 N2 109.42(19)
H2A C2 N2 109.82(18)
C1 C2 N2 110.2(3)
H1B C1 H1A 108.2
H1B C1 C2 109.5(2)
H1A C1 C2 110.0(2)
H1B C1 N1 109.73(19)
H1A C1 N1 109.93(19)
C2 C1 N1 109.4(3)
H10A C10 H10B 107.1
H10A C10 N2 108.00(18)
H10B C10 N2 107.66(18)
H10A C10 C9 107.9(2)
H10B C10 C9 107.9(2)
N2 C10 C9 117.7(3)
H5B C5 H5A 108.2
H5B C5 C6 109.2(2)
H5A C5 C6 109.9(2)
H5B C5 N1 109.81(18)
H5A C5 N1 109.91(18)
C6 C5 N1 109.8(3)
H4B C4 H4A 108.3
H4B C4 N2 110.23(18)
H4A C4 N2 109.92(18)
H4B C4 C3 110.1(2)
H4A C4 C3 109.70(19)
N2 C4 C3 108.6(3)
H3A C3 H3B 108.1
H3A C3 N1 109.50(17)
H3B C3 N1 109.45(18)
H3A C3 C4 109.5(2)
H3B C3 C4 109.8(2)
N1 C3 C4 110.4(3)

loop_
_geom_bond_atom_site_label_1
_geom_bond_atom_site_label_2
_geom_bond_distance
O5 C11 1.212(4)
O7 C13 1.228(5)
O8 C13 1.268(4)
N4 C15 1.497(4)
N4 C19 1.510(4)
N4 C17 1.517(4)
N4 C14 1.521(4)
N3 C12 1.507(4)
N3 C18 1.511(4)
N3 C16 1.511(4)
N3 C20 1.513(4)
O6 C11 1.311(4)
C12 H12B 0.9599
C12 H12A 0.9601
C12 C11 1.521(5)
C15 H15A 0.9599
C15 H15B 0.9601
C15 C16 1.526(5)
C13 C14 1.527(5)
C17 H17B 0.9599
C17 H17A 0.9600
C17 C18 1.531(5)
C19 H19B 0.9599
C19 H19A 0.9603
C19 C20 1.517(5)
C18 H18A 0.9600
C18 H18B 0.9601
C16 H16A 0.9600
C16 H16B 0.9602
C20 H20A 0.9597
C20 H20B 0.9602
C14 H14A 0.9598
C14 H14B 0.9599
O1 C7 1.211(4)
O3 C9 1.263(5)
O4 C9 1.247(5)
O2 C7 1.297(4)
N2 C10 1.508(4)
N2 C4 1.510(4)
N2 C6 1.516(4)
N2 C2 1.519(4)
N1 C8 1.506(4)
N1 C1 1.508(4)
N1 C3 1.509(4)
N1 C5 1.519(4)
C7 C8 1.530(5)
C6 H6A 0.9599
C6 H6B 0.9600
C6 C5 1.517(5)
C9 C10 1.538(5)
C8 H8B 0.9599
C8 H8A 0.9600
C2 H2B 0.9598
C2 H2A 0.9602
C2 C1 1.508(5)
C1 H1B 0.9599
C1 H1A 0.9602
C10 H10A 0.9598
C10 H10B 0.9600
C5 H5B 0.9600
C5 H5A 0.9601
C4 H4B 0.9600
C4 H4A 0.9602
C4 C3 1.532(5)
C3 H3A 0.9600
C3 H3B 0.9602
